data_2011746
loop_
_publ_author_name
'Casta\~neda, Fernando'
'Terraza, Claudio A.'
'Garland, Maria Teresa'
'Bunton, Clifford A.'
'Baggio, Ricardo F.'

_publ_section_title
;
 Methyl, ethyl, isopropyl and <i>tert</i>-butyl
 3-oxo-2-(triphenylphosphoranylidene)butyrates, a common pattern for a
 preferred conformation
;
_journal_issue 2
_journal_name_full 'Acta Crystallographica Section C'
_journal_page_first 180
_journal_page_last 184
_journal_paper_doi 10.1107/S0108270100016012
_journal_volume 57
_journal_year 2001
_chemical_formula_iupac 'C26 H27 O3 P'
_chemical_formula_moiety 'C26 H27 O3 P'
_chemical_formula_sum 'C26 H27 O3 P'
_chemical_formula_weight 418.45
_chemical_name_systematic
;
t-Butyl 3-oxo-2-(triphenylphosphoranylidene)butyrate
;
_space_group_IT_number 14
_symmetry_cell_setting monoclinic
_symmetry_space_group_name_Hall '-P 2yn'
_symmetry_space_group_name_H-M 'P 1 21/n 1'
_audit_creation_method SHELXL97
_cell_angle_alpha 90
_cell_angle_beta 94.69(5)
_cell_angle_gamma 90
_cell_formula_units_Z 4
_cell_length_a 9.668(6)
_cell_length_b 13.975(8)
_cell_length_c 16.625(11)
_cell_measurement_reflns_used 25
_cell_measurement_temperature 293(2)
_cell_measurement_theta_max 12.5
_cell_measurement_theta_min 7.5
_cell_volume 2239(2)
_computing_cell_refinement P3/PC
_computing_data_collection 'P3/PC (Siemens, 1993)'
_computing_data_reduction 'XDISK in SHELXTL/PC (Sheldrick, 1994)'
_computing_molecular_graphics 'XP in SHELXTL/PC'
_computing_publication_material
;
CIFTAB (Sheldrick, 1993), PARST (Nardelli, 1983) and the
Cambridge Structural Database (Allen & Kennard, 1993)
;
_computing_structure_refinement 'SHELXL97 (Sheldrick, 1997)'
_computing_structure_solution 'SHELXS97 (Sheldrick, 1997)'
_diffrn_ambient_temperature 293(2)
_diffrn_measured_fraction_theta_full .956
_diffrn_measured_fraction_theta_max .956
_diffrn_measurement_device_type 'Siemens R3m'
_diffrn_measurement_method \w/2\q
_diffrn_radiation_monochromator graphite
_diffrn_radiation_source 'fine-focus sealed tube'
_diffrn_radiation_type MoK\a
_diffrn_radiation_wavelength .71073
_diffrn_reflns_av_R_equivalents .054
_diffrn_reflns_av_sigmaI/netI .031
_diffrn_reflns_limit_h_max 11
_diffrn_reflns_limit_h_min -11
_diffrn_reflns_limit_k_max 16
_diffrn_reflns_limit_k_min 0
_diffrn_reflns_limit_l_max 19
_diffrn_reflns_limit_l_min 0
_diffrn_reflns_number 4193
_diffrn_reflns_theta_full 25.00
_diffrn_reflns_theta_max 25.00
_diffrn_reflns_theta_min 1.91
_diffrn_standards_decay_% <2
_diffrn_standards_interval_count 98
_diffrn_standards_number 2
_exptl_absorpt_coefficient_mu .147
_exptl_absorpt_correction_type none
_exptl_crystal_colour colourless
_exptl_crystal_density_diffrn 1.241
_exptl_crystal_density_method 'not measured'
_exptl_crystal_description prism
_exptl_crystal_F_000 888
_exptl_crystal_size_max .30
_exptl_crystal_size_mid .20
_exptl_crystal_size_min .18
_refine_diff_density_max .18
_refine_diff_density_min -.21
_refine_ls_extinction_method none
_refine_ls_goodness_of_fit_ref 1.013
_refine_ls_hydrogen_treatment constr
_refine_ls_matrix_type full
_refine_ls_number_parameters 276
_refine_ls_number_reflns 3945
_refine_ls_number_restraints 27
_refine_ls_restrained_S_all 1.013
_refine_ls_R_factor_all .059
_refine_ls_R_factor_gt .040
_refine_ls_shift/su_max <0.01
_refine_ls_shift/su_mean <0.01
_refine_ls_structure_factor_coef Fsqd
_refine_ls_weighting_details 'w = 1/[\s^2^(Fo^2^)+(0.077P)^2^+0.987P] where P=(Fo^2^+2Fc^2^)/3'
_refine_ls_weighting_scheme calc
_refine_ls_wR_factor_ref .101
_reflns_number_gt 3025
_reflns_number_total 3945
_reflns_threshold_expression I>2\s(I)
_cod_data_source_file bk1566.cif
_cod_data_source_block V
_cod_depositor_comments
;
The following automatic conversions were performed:
'_geom_bond_publ_flag' value 'Y' changed to 'y' according to
'/home/saulius/struct/CIF-dictionaries/cif_core.dic' dictionary named
'cif_core.dic' version 2.4.1 from 2010-06-29 (14 times).

Automatic conversion script
Id: cif_fix_enum 1527 2010-12-29 10:47:43Z saulius 

The following automatic conversions were performed:

'_geom_bond_publ_flag' value 'Y' changed to 'y' according to
/home/saulius/struct/CIF-dictionaries/cif_core.dic dictionary named
'cif_core.dic' version 2.4.1 from 2010-06-29 (14
times).

'_geom_contact_publ_flag' value 'Y' changed to 'y' according
to /home/saulius/struct/CIF-dictionaries/cif_core.dic dictionary
named 'cif_core.dic' version 2.4.1 from 2010-06-29 (2
times).

'_geom_angle_publ_flag' value 'Y' changed to 'y' according
to /home/saulius/struct/CIF-dictionaries/cif_core.dic dictionary
named 'cif_core.dic' version 2.4.1 from 2010-06-29 (9
times).

'_geom_torsion_publ_flag' value 'Y' changed to 'y' according
to /home/saulius/struct/CIF-dictionaries/cif_core.dic dictionary
named 'cif_core.dic' version 2.4.1 from 2010-06-29 (2 times).

Automatic conversion script
Id: cif_fix_values 1715 2011-07-08 13:25:40Z adriana 
;
_cod_original_sg_symbol_H-M 'P 21/n'
_cod_database_code 2011746
_cod_database_fobs_code 2011746

loop_
_symmetry_equiv_pos_as_xyz
'x, y, z'
'-x+1/2, y+1/2, -z+1/2'
'-x, -y, -z'
'x-1/2, -y-1/2, z-1/2'

loop_
_atom_site_label
_atom_site_fract_x
_atom_site_fract_y
_atom_site_fract_z
_atom_site_U_iso_or_equiv
_atom_site_adp_type
_atom_site_calc_flag
_atom_site_refinement_flags
_atom_site_occupancy
_atom_site_disorder_assembly
_atom_site_disorder_group
_atom_site_type_symbol
P1 -.18890(5) -.29959(3) -.22089(3) .03110(13) Uani d . 1 . . P
C1 -.12454(18) -.19803(12) -.17013(10) .0345(4) Uani d . 1 . . C
C2 .00061(19) -.16606(14) -.20169(11) .0400(4) Uani d . 1 . . C
C3 .0759(2) -.07768(16) -.17056(14) .0618(6) Uani d . 1 . . C
H3A .1738 -.0903 -.1641 .093 Uiso calc R 1 . . H
H3B .0440 -.0601 -.1194 .093 Uiso calc R 1 . . H
H3C .0581 -.0263 -.2083 .093 Uiso calc R 1 . . H
O4 .04949(14) -.21336(10) -.25602(8) .0509(4) Uani d . 1 . . O
C5 -.1774(2) -.15793(13) -.09832(11) .0389(4) Uani d . 1 . . C
O6 -.24531(13) -.22371(8) -.05717(7) .0396(3) Uani d . 1 . . O
O7 -.1600(2) -.07672(10) -.07506(10) .0700(5) Uani d . 1 . . O
C8 -.3159(2) -.19793(16) .01497(11) .0481(5) Uani d . 1 . . C
C9 -.4259(3) -.1244(2) -.00615(17) .0950(10) Uani d . 1 . . C
H9A -.4776 -.1421 -.0557 .142 Uiso calc R 1 . . H
H9B -.3832 -.0631 -.0126 .142 Uiso calc R 1 . . H
H9C -.4874 -.1208 .0363 .142 Uiso calc R 1 . . H
C10 -.2093(3) -.1672(2) .08248(13) .0746(8) Uani d . 1 . . C
H10A -.1712 -.1062 .0694 .112 Uiso calc R 1 . . H
H10B -.1363 -.2138 .0885 .112 Uiso calc R 1 . . H
H10C -.2532 -.1621 .1320 .112 Uiso calc R 1 . . H
C11 -.3796(3) -.29185(19) .03685(13) .0720(8) Uani d . 1 . . C
H11A -.4488 -.3103 -.0050 .108 Uiso calc R 1 . . H
H11B -.4218 -.2850 .0868 .108 Uiso calc R 1 . . H
H11C -.3088 -.3401 .0426 .108 Uiso calc R 1 . . H
C1A -.07392(18) -.40116(12) -.20733(10) .0354(4) Uani d D 1 . . C
C2A -.0222(2) -.44906(15) -.27118(12) .0488(5) Uani d D 1 . . C
H2A -.0460 -.4287 -.3238 .059 Uiso calc R 1 . . H
C3A .0641(2) -.52658(15) -.25745(14) .0579(6) Uani d D 1 . . C
H3A1 .0980 -.5584 -.3009 .069 Uiso calc R 1 . . H
C4A .1008(2) -.55750(15) -.18025(15) .0567(6) Uani d D 1 . . C
H4A .1587 -.6102 -.1714 .068 Uiso calc R 1 . . H
C5A .0512(2) -.50982(15) -.11592(14) .0557(6) Uani d D 1 . . C
H5A .0759 -.5303 -.0635 .067 Uiso calc R 1 . . H
C6A -.0352(2) -.43152(14) -.12929(12) .0470(5) Uani d D 1 . . C
H6A -.0676 -.3991 -.0857 .056 Uiso calc R 1 . . H
C1B -.35675(18) -.33577(13) -.19026(10) .0367(4) Uani d D 1 . . C
C2B -.3808(2) -.42288(14) -.15553(13) .0530(6) Uani d D 1 . . C
H2B -.3079 -.4653 -.1435 .064 Uiso calc R 1 . . H
C3B -.5149(3) -.44709(18) -.13853(16) .0732(8) Uani d D 1 . . C
H3B1 -.5317 -.5059 -.1151 .088 Uiso calc R 1 . . H
C4B -.6225(3) -.3846(2) -.15619(16) .0738(8) Uani d D 1 . . C
H4B -.7117 -.4012 -.1442 .089 Uiso calc R 1 . . H
C5B -.5997(2) -.2981(2) -.19135(15) .0684(7) Uani d D 1 . . C
H5B -.6732 -.2563 -.2037 .082 Uiso calc R 1 . . H
C6B -.4667(2) -.27323(17) -.20840(13) .0548(6) Uani d D 1 . . C
H6B -.4508 -.2144 -.2321 .066 Uiso calc R 1 . . H
C1C -.23235(18) -.27963(12) -.32746(10) .0343(4) Uani d D 1 . . C
C2C -.2898(2) -.35439(14) -.37385(11) .0447(5) Uani d D 1 . . C
H2C -.2989 -.4144 -.3507 .054 Uiso calc R 1 . . H
C3C -.3337(2) -.34044(16) -.45419(12) .0542(5) Uani d D 1 . . C
H3C1 -.3708 -.3912 -.4851 .065 Uiso calc R 1 . . H
C4C -.3223(2) -.25140(18) -.48849(13) .0586(6) Uani d D 1 . . C
H4C -.3518 -.2418 -.5425 .070 Uiso calc R 1 . . H
C5C -.2669(2) -.17649(16) -.44229(13) .0573(6) Uani d D 1 . . C
H5C -.2598 -.1163 -.4654 .069 Uiso calc R 1 . . H
C6C -.2219(2) -.19025(13) -.36192(11) .0442(5) Uani d D 1 . . C
H6C -.1847 -.1394 -.3312 .053 Uiso calc R 1 . . H

loop_
_atom_site_aniso_label
_atom_site_aniso_U_11
_atom_site_aniso_U_22
_atom_site_aniso_U_33
_atom_site_aniso_U_12
_atom_site_aniso_U_13
_atom_site_aniso_U_23
P1 .0352(2) .0294(2) .0298(2) -.00098(19) .00963(18) .00049(19)
C1 .0409(10) .0316(9) .0318(9) -.0032(8) .0086(7) .0004(7)
C2 .0409(10) .0458(11) .0334(10) -.0055(9) .0036(8) .0077(8)
C3 .0633(14) .0641(15) .0589(14) -.0286(12) .0100(11) .0041(12)
O4 .0472(8) .0645(9) .0438(8) -.0032(7) .0195(6) .0010(7)
C5 .0508(11) .0306(10) .0364(10) -.0010(8) .0112(8) .0025(8)
O6 .0515(8) .0371(7) .0326(6) -.0052(6) .0181(6) -.0040(5)
O7 .1192(14) .0322(8) .0636(10) -.0131(8) .0388(10) -.0106(7)
C8 .0527(12) .0647(13) .0292(9) -.0022(11) .0174(8) -.0092(9)
C9 .089(2) .123(3) .0776(19) .0474(19) .0360(16) -.0048(18)
C10 .0835(18) .100(2) .0415(13) -.0231(16) .0143(12) -.0191(13)
C11 .0781(17) .0963(19) .0456(13) -.0302(15) .0297(12) -.0018(13)
C1A .0360(10) .0316(9) .0391(10) -.0007(8) .0074(8) .0017(8)
C2A .0512(12) .0561(13) .0404(11) .0137(10) .0109(9) -.0007(9)
C3A .0552(13) .0555(14) .0633(14) .0159(11) .0071(11) -.0114(11)
C4A .0491(12) .0398(12) .0802(16) .0079(10) -.0001(11) .0010(11)
C5A .0583(14) .0504(13) .0572(13) .0019(11) -.0023(11) .0173(10)
C6A .0537(12) .0464(12) .0417(11) .0036(10) .0085(9) .0038(9)
C1B .0380(10) .0392(10) .0342(9) -.0063(8) .0107(8) -.0066(8)
C2B .0582(13) .0379(11) .0659(14) -.0130(10) .0229(11) -.0053(10)
C3B .0764(17) .0544(14) .0942(19) -.0308(14) .0398(15) -.0150(13)
C4B .0511(14) .094(2) .0804(18) -.0323(15) .0295(13) -.0366(16)
C5B .0393(12) .096(2) .0720(16) -.0007(13) .0149(11) -.0114(15)
C6B .0428(12) .0632(14) .0599(13) .0048(10) .0134(10) .0077(11)
C1C .0351(9) .0370(10) .0316(9) .0040(8) .0066(7) -.0004(7)
C2C .0519(12) .0441(11) .0381(11) -.0037(9) .0046(9) -.0016(9)
C3C .0615(14) .0616(14) .0384(11) -.0011(11) -.0022(10) -.0072(10)
C4C .0666(15) .0726(15) .0357(10) .0089(13) -.0013(10) .0008(11)
C5C .0728(15) .0507(13) .0483(13) .0077(11) .0036(11) .0155(10)
C6C .0558(12) .0377(10) .0386(10) .0011(9) .0017(9) .0025(8)

loop_
_atom_type_symbol
_atom_type_description
_atom_type_scat_dispersion_real
_atom_type_scat_dispersion_imag
_atom_type_scat_source
C C .0033 .0016 'International Tables Vol C Tables 4.2.6.8 and 6.1.1.4'
H H .0000 .0000 'International Tables Vol C Tables 4.2.6.8 and 6.1.1.4'
O O .0106 .0060 'International Tables Vol C Tables 4.2.6.8 and 6.1.1.4'
P P .1023 .0942 'International Tables Vol C Tables 4.2.6.8 and 6.1.1.4'

loop_
_geom_angle_atom_site_label_1
_geom_angle_atom_site_label_2
_geom_angle_atom_site_label_3
_geom_angle
_geom_angle_publ_flag
C1 P1 C1A 112.87(10) y
C1 P1 C1C 113.23(9) y
C1A P1 C1C 109.56(8) y
C1 P1 C1B 112.60(9) y
C1A P1 C1B 107.57(9) y
C1C P1 C1B 100.18(9) y
C2 C1 C5 123.22(16) y
C2 C1 P1 110.90(13) y
C5 C1 P1 125.35(13) y
O4 C2 C1 118.95(18) ?
O4 C2 C3 118.97(17) ?
C1 C2 C3 122.07(17) ?
O7 C5 O6 122.67(17) ?
O7 C5 C1 125.34(17) ?
O6 C5 C1 111.94(15) ?
C5 O6 C8 121.60(15) ?
O6 C8 C9 110.13(17) ?
O6 C8 C11 102.09(16) ?
C9 C8 C11 110.9(2) ?
O6 C8 C10 109.79(17) ?
C9 C8 C10 113.8(2) ?
C11 C8 C10 109.47(19) ?
C2A C1A C6A 118.91(18) ?
C2A C1A P1 122.84(15) ?
C6A C1A P1 118.25(14) ?
C3A C2A C1A 120.4(2) ?
C4A C3A C2A 120.7(2) ?
C3A C4A C5A 119.6(2) ?
C4A C5A C6A 120.1(2) ?
C5A C6A C1A 120.34(19) ?
C2B C1B C6B 119.69(19) ?
C2B C1B P1 123.42(15) ?
C6B C1B P1 116.75(15) ?
C1B C2B C3B 119.5(2) ?
C4B C3B C2B 120.3(2) ?
C5B C4B C3B 120.5(2) ?
C4B C5B C6B 119.6(2) ?
C5B C6B C1B 120.3(2) ?
C6C C1C C2C 119.33(17) ?
C6C C1C P1 121.78(13) ?
C2C C1C P1 118.60(14) ?
C3C C2C C1C 120.55(19) ?
C4C C3C C2C 120.0(2) ?
C3C C4C C5C 119.69(19) ?
C4C C5C C6C 120.6(2) ?
C1C C6C C5C 119.86(18) ?

loop_
_geom_bond_atom_site_label_1
_geom_bond_atom_site_label_2
_geom_bond_site_symmetry_2
_geom_bond_distance
_geom_bond_publ_flag
P1 C1 . 1.7400(19) y
P1 C1A . 1.8058(19) y
P1 C1C . 1.809(2) y
P1 C1B . 1.812(2) y
C1 C2 . 1.429(3) y
C1 C5 . 1.449(3) y
C2 O4 . 1.243(2) y
C2 C3 . 1.504(3) y
C5 O7 . 1.206(2) y
C5 O6 . 1.348(2) y
O6 C8 . 1.472(2) y
C8 C9 . 1.500(3) y
C8 C11 . 1.507(3) y
C8 C10 . 1.522(3) y
C1A C2A . 1.383(3) ?
C1A C6A . 1.387(3) ?
C2A C3A . 1.375(3) ?
C3A C4A . 1.373(3) ?
C4A C5A . 1.379(3) ?
C5A C6A . 1.384(3) ?
C1B C2B . 1.375(3) ?
C1B C6B . 1.390(3) ?
C2B C3B . 1.391(3) ?
C3B C4B . 1.371(4) ?
C4B C5B . 1.369(3) ?
C5B C6B . 1.383(3) ?
C1C C6C . 1.381(2) ?
C1C C2C . 1.388(3) ?
C2C C3C . 1.382(3) ?
C3C C4C . 1.377(3) ?
C4C C5C . 1.380(3) ?
C5C C6C . 1.384(3) ?

loop_
_geom_contact_atom_site_label_1
_geom_contact_atom_site_label_2
_geom_contact_distance
_geom_contact_publ_flag
P1 O4 2.707(2) y
P1 O6 3.012(2) y

loop_
_geom_torsion_atom_site_label_1
_geom_torsion_atom_site_label_2
_geom_torsion_atom_site_label_3
_geom_torsion_atom_site_label_4
_geom_torsion
_geom_torsion_publ_flag
C1A P1 C1 C2 63.94(15) ?
C1C P1 C1 C2 -61.26(15) ?
C1B P1 C1 C2 -174.03(13) ?
C1A P1 C1 C5 -107.93(17) ?
C1C P1 C1 C5 126.87(16) ?
C1B P1 C1 C5 14.10(19) ?
C5 C1 C2 O4 169.35(17) ?
P1 C1 C2 O4 -2.7(2) y
C5 C1 C2 C3 -9.9(3) ?
P1 C1 C2 C3 178.02(15) ?
C2 C1 C5 O7 29.6(3) ?
P1 C1 C5 O7 -159.49(18) y
C2 C1 C5 O6 -147.80(17) ?
P1 C1 C5 O6 23.1(2) ?
O7 C5 O6 C8 6.6(3) ?
C1 C5 O6 C8 -175.92(16) ?
C5 O6 C8 C9 59.9(3) ?
C5 O6 C8 C11 177.79(18) ?
C5 O6 C8 C10 -66.2(2) ?
C1 P1 C1A C2A -122.77(17) ?
C1C P1 C1A C2A 4.40(19) ?
C1B P1 C1A C2A 112.41(17) ?
C1 P1 C1A C6A 56.63(17) ?
C1C P1 C1A C6A -176.20(14) ?
C1B P1 C1A C6A -68.19(17) ?
C6A C1A C2A C3A 1.2(3) ?
P1 C1A C2A C3A -179.43(16) ?
C1A C2A C3A C4A -.2(3) ?
C2A C3A C4A C5A -.4(3) ?
C3A C4A C5A C6A .2(3) ?
C4A C5A C6A C1A .8(3) ?
C2A C1A C6A C5A -1.4(3) ?
P1 C1A C6A C5A 179.13(15) ?
C1 P1 C1B C2B -118.93(17) ?
C1A P1 C1B C2B 6.06(19) ?
C1C P1 C1B C2B 120.49(17) ?
C1 P1 C1B C6B 65.36(18) ?
C1A P1 C1B C6B -169.66(15) ?
C1C P1 C1B C6B -55.23(17) ?
C6B C1B C2B C3B -.4(3) ?
P1 C1B C2B C3B -175.98(17) ?
C1B C2B C3B C4B .0(3) ?
C2B C3B C4B C5B .6(4) ?
C3B C4B C5B C6B -.7(4) ?
C4B C5B C6B C1B .2(4) ?
C2B C1B C6B C5B .3(3) ?
P1 C1B C6B C5B 176.17(18) ?
C1 P1 C1C C6C -3.62(18) ?
C1A P1 C1C C6C -130.58(16) ?
C1B P1 C1C C6C 116.51(16) ?
C1 P1 C1C C2C -177.51(14) ?
C1A P1 C1C C2C 55.52(16) ?
C1B P1 C1C C2C -57.39(15) ?
C6C C1C C2C C3C 1.4(3) ?
P1 C1C C2C C3C 175.40(16) ?
C1C C2C C3C C4C -1.0(3) ?
C2C C3C C4C C5C .1(3) ?
C3C C4C C5C C6C .4(3) ?
C2C C1C C6C C5C -.9(3) ?
P1 C1C C6C C5C -174.71(16) ?
C4C C5C C6C C1C .0(3) ?

loop_
_cod_related_entry_id
_cod_related_entry_database
_cod_related_entry_code
1 ChemSpider 9559478
